data_4020732
loop_
_publ_author_name
'Hiroyuki Suga'
'Yasutaka Ebiura'
'Kazuaki Fukushima'
'Akikazu Kakehi'
'Toshihide Baba'

_publ_section_title
;
 Efficient Catalytic Effects of Lewis Acids in the
 1,3-Dipolar Cycloaddition Reactions of Carbonyl Ylides with Imines
;
_journal_name_full 'Journal of Organic Chemistry'
_journal_page_first 10782
_journal_page_last 10791
_journal_paper_doi 10.1021/jo051743b
_journal_volume 70
_journal_year 2005
_chemical_formula_moiety 'C24 H21 N O4'
_chemical_formula_sum 'C24 H21 N O4'
_chemical_formula_weight 387.43
_space_group_IT_number 14
_symmetry_cell_setting monoclinic
_symmetry_space_group_name_Hall '-P 2yab'
_symmetry_space_group_name_H-M 'P 1 21/a 1'
_cell_angle_alpha 90
_cell_angle_beta 95.71(8)
_cell_angle_gamma 90
_cell_formula_units_Z 4
_cell_length_a 8.476(9)
_cell_length_b 12.54(1)
_cell_length_c 18.38(1)
_cell_measurement_temperature 296.2
_cell_volume 1943(3)
_diffrn_ambient_temperature 296.2
_exptl_crystal_density_diffrn 1.324
_cod_original_sg_symbol_H-M 'P 21/a'
_cod_database_code 4020732

loop_
_symmetry_equiv_pos_as_xyz
'  +x,  +y,  +z'
'1/2-x,1/2+y,  -z'
'  -x,  -y,  -z'
'1/2+x,1/2-y,  +z'

loop_
_atom_site_label
_atom_site_fract_x
_atom_site_fract_y
_atom_site_fract_z
_atom_site_U_iso_or_equiv
_atom_site_occupancy
_atom_site_refinement_flags
_atom_site_adp_type
_atom_site_calc_flag
_atom_site_calc_attached_atom
O(1) 0.4634(3) -0.1006(2) 0.1586(1) 0.0373(7) 1.000 . Uani d ?
O(2) 0.8294(3) 0.0304(2) 0.1819(1) 0.063(1) 1.000 . Uani d ?
O(3) 0.1263(3) 0.2583(2) 0.4510(1) 0.0507(8) 1.000 . Uani d ?
O(4) 0.2868(3) -0.1509(2) 0.2397(1) 0.0398(7) 1.000 . Uani d ?
N(1) 0.3550(3) 0.0320(2) 0.2199(1) 0.0332(8) 1.000 . Uani d ?
C(1) 0.5426(4) -0.0965(2) 0.2862(2) 0.034(1) 1.000 . Uani d ?
C(2) 0.5286(4) -0.1464(3) 0.3530(2) 0.044(1) 1.000 . Uani d ?
C(3) 0.6595(5) -0.1572(3) 0.4037(2) 0.050(1) 1.000 . Uani d ?
C(4) 0.8058(5) -0.1192(3) 0.3888(2) 0.054(1) 1.000 . Uani d ?
C(5) 0.8227(4) -0.0703(3) 0.3218(2) 0.050(1) 1.000 . Uani d ?
C(6) 0.6911(4) -0.0597(3) 0.2708(2) 0.036(1) 1.000 . Uani d ?
C(7) 0.7075(4) -0.0089(3) 0.1979(2) 0.041(1) 1.000 . Uani d ?
C(8) 0.5559(4) -0.0079(3) 0.1468(2) 0.038(1) 1.000 . Uani d ?
C(9) 0.4488(4) 0.0864(2) 0.1674(2) 0.033(1) 1.000 . Uani d ?
C(10) 0.4054(4) -0.0802(2) 0.2280(2) 0.035(1) 1.000 . Uani d ?
C(11) 0.3494(4) 0.1336(3) 0.1028(2) 0.035(1) 1.000 . Uani d ?
C(12) 0.3596(4) 0.2413(3) 0.0878(2) 0.048(1) 1.000 . Uani d ?
C(13) 0.2705(5) 0.2841(3) 0.0274(3) 0.064(2) 1.000 . Uani d ?
C(14) 0.1759(5) 0.2211(4) -0.0193(2) 0.063(2) 1.000 . Uani d ?
C(15) 0.1661(5) 0.1132(3) -0.0051(2) 0.059(1) 1.000 . Uani d ?
C(16) 0.2516(5) 0.0703(3) 0.0561(2) 0.051(1) 1.000 . Uani d ?
C(17) 0.3014(4) 0.0907(3) 0.2783(2) 0.031(1) 1.000 . Uani d ?
C(18) 0.3075(4) 0.2010(3) 0.2799(2) 0.042(1) 1.000 . Uani d ?
C(19) 0.2506(4) 0.2603(3) 0.3360(2) 0.042(1) 1.000 . Uani d ?
C(20) 0.1858(4) 0.2076(3) 0.3925(2) 0.038(1) 1.000 . Uani d ?
C(21) 0.1773(4) 0.0979(3) 0.3913(2) 0.042(1) 1.000 . Uani d ?
C(22) 0.2332(4) 0.0396(3) 0.3357(2) 0.038(1) 1.000 . Uani d ?
C(23) 0.1373(5) 0.3713(3) 0.4527(2) 0.070(2) 1.000 . Uani d ?
C(24) 0.1459(4) -0.1460(3) 0.1896(2) 0.053(1) 1.000 . Uani d ?
H(1) 0.4286 -0.1732 0.3637 0.053 1.000 . Uiso c ?
H(2) 0.6487 -0.1910 0.4492 0.060 1.000 . Uiso c ?
H(3) 0.8949 -0.1264 0.4241 0.065 1.000 . Uiso c ?
H(4) 0.9233 -0.0446 0.3112 0.059 1.000 . Uiso c ?
H(5) 0.5779 -0.0031 0.0972 0.046 1.000 . Uiso c ?
H(6) 0.5125 0.1404 0.1918 0.039 1.000 . Uiso c ?
H(7) 0.4275 0.2858 0.1188 0.058 1.000 . Uiso c ?
H(8) 0.2753 0.3586 0.0184 0.077 1.000 . Uiso c ?
H(9) 0.1175 0.2512 -0.0612 0.075 1.000 . Uiso c ?
H(10) 0.1008 0.0685 -0.0371 0.071 1.000 . Uiso c ?
H(11) 0.2431 -0.0037 0.0661 0.061 1.000 . Uiso c ?
H(12) 0.3520 0.2376 0.2416 0.051 1.000 . Uiso c ?
H(13) 0.2561 0.3360 0.3355 0.051 1.000 . Uiso c ?
H(14) 0.1320 0.0617 0.4296 0.051 1.000 . Uiso c ?
H(15) 0.2257 -0.0360 0.3362 0.046 1.000 . Uiso c ?
H(16) 0.1414 0.3953 0.5019 0.084 1.000 . Uiso c ?
H(17) 0.2306 0.3931 0.4322 0.084 1.000 . Uiso c ?
H(18) 0.0471 0.4011 0.4252 0.084 1.000 . Uiso c ?
H(19) 0.0557 -0.1415 0.2162 0.063 1.000 . Uiso c ?
H(20) 0.1501 -0.0848 0.1593 0.063 1.000 . Uiso c ?
H(21) 0.1387 -0.2083 0.1600 0.063 1.000 . Uiso c ?

loop_
_atom_site_aniso_label
_atom_site_aniso_U_11
_atom_site_aniso_U_22
_atom_site_aniso_U_33
_atom_site_aniso_U_12
_atom_site_aniso_U_13
_atom_site_aniso_U_23
O(1) 0.047(2) 0.032(1) 0.033(1) 0.004(1) 0.004(1) -0.007(1)
O(2) 0.040(2) 0.076(2) 0.073(2) 0.001(1) 0.013(1) 0.016(2)
O(3) 0.073(2) 0.048(2) 0.034(1) 0.013(1) 0.019(1) 0.000(1)
O(4) 0.045(1) 0.035(1) 0.039(1) -0.006(1) -0.002(1) -0.000(1)
N(1) 0.044(2) 0.026(2) 0.031(2) 0.003(1) 0.008(1) 0.003(1)
C(1) 0.042(2) 0.024(2) 0.036(2) 0.006(2) -0.002(2) -0.005(2)
C(2) 0.052(2) 0.036(2) 0.043(2) 0.006(2) 0.001(2) 0.005(2)
C(3) 0.066(3) 0.045(2) 0.038(2) 0.012(2) -0.000(2) 0.005(2)
C(4) 0.061(3) 0.059(3) 0.038(2) 0.024(2) -0.017(2) -0.006(2)
C(5) 0.043(2) 0.045(2) 0.060(3) 0.006(2) -0.002(2) -0.010(2)
C(6) 0.035(2) 0.034(2) 0.040(2) 0.005(2) 0.003(2) -0.006(2)
C(7) 0.040(2) 0.036(2) 0.049(2) 0.009(2) 0.007(2) -0.003(2)
C(8) 0.049(2) 0.034(2) 0.032(2) 0.006(2) 0.011(2) 0.002(2)
C(9) 0.037(2) 0.029(2) 0.033(2) -0.003(2) 0.007(2) -0.001(2)
C(10) 0.044(2) 0.025(2) 0.036(2) 0.001(2) 0.004(2) -0.003(2)
C(11) 0.040(2) 0.039(2) 0.028(2) 0.006(2) 0.012(2) 0.006(2)
C(12) 0.060(3) 0.043(2) 0.043(2) -0.001(2) 0.008(2) 0.010(2)
C(13) 0.073(3) 0.051(3) 0.070(3) 0.010(2) 0.018(3) 0.030(2)
C(14) 0.057(3) 0.085(4) 0.046(3) 0.013(3) 0.009(2) 0.030(3)
C(15) 0.066(3) 0.071(3) 0.039(2) 0.010(2) -0.003(2) 0.003(2)
C(16) 0.067(3) 0.047(2) 0.037(2) 0.008(2) -0.004(2) 0.004(2)
C(17) 0.033(2) 0.030(2) 0.029(2) 0.003(2) 0.003(1) 0.003(2)
C(18) 0.060(3) 0.036(2) 0.034(2) 0.002(2) 0.016(2) 0.007(2)
C(19) 0.059(2) 0.031(2) 0.039(2) 0.012(2) 0.014(2) 0.003(2)
C(20) 0.042(2) 0.041(2) 0.031(2) 0.008(2) 0.004(2) -0.001(2)
C(21) 0.047(2) 0.044(2) 0.037(2) -0.003(2) 0.015(2) 0.007(2)
C(22) 0.044(2) 0.027(2) 0.044(2) -0.003(2) 0.008(2) 0.002(2)
C(23) 0.108(4) 0.056(3) 0.050(3) 0.013(3) 0.030(2) -0.012(2)
C(24) 0.044(2) 0.057(3) 0.055(3) -0.013(2) -0.001(2) -0.007(2)

loop_
_geom_bond_atom_site_label_1
_geom_bond_atom_site_label_2
_geom_bond_distance
_geom_bond_site_symmetry_1
_geom_bond_site_symmetry_2
_geom_bond_publ_flag
O(1) C(8) 1.431(5) . . ?
O(1) C(10) 1.435(5) . . ?
O(2) C(7) 1.208(5) . . ?
O(3) C(20) 1.387(5) . . ?
O(3) C(23) 1.419(6) . . ?
O(4) C(10) 1.373(5) . . ?
O(4) C(24) 1.435(6) . . ?
N(1) C(9) 1.476(6) . . ?
N(1) C(10) 1.474(5) . . ?
N(1) C(17) 1.412(5) . . ?
C(1) C(2) 1.392(6) . . ?
C(1) C(6) 1.396(6) . . ?
C(1) C(10) 1.514(6) . . ?
C(2) C(3) 1.384(7) . . ?
C(2) H(1) 0.95 . . no
C(3) C(4) 1.382(7) . . ?
C(3) H(2) 0.95 . . no
C(4) C(5) 1.395(7) . . ?
C(4) H(3) 0.95 . . no
C(5) C(6) 1.391(7) . . ?
C(5) H(4) 0.95 . . no
C(6) C(7) 1.501(7) . . ?
C(7) C(8) 1.515(7) . . ?
C(8) C(9) 1.560(6) . . ?
C(8) H(5) 0.95 . . no
C(9) C(11) 1.507(6) . . ?
C(9) H(6) 0.95 . . no
C(11) C(12) 1.382(7) . . ?
C(11) C(16) 1.383(7) . . ?
C(12) C(13) 1.387(7) . . ?
C(12) H(7) 0.95 . . no
C(13) C(14) 1.367(8) . . ?
C(13) H(8) 0.95 . . no
C(14) C(15) 1.383(8) . . ?
C(14) H(9) 0.95 . . no
C(15) C(16) 1.384(7) . . ?
C(15) H(10) 0.95 . . no
C(16) H(11) 0.95 . . no
C(17) C(18) 1.383(6) . . ?
C(17) C(22) 1.408(6) . . ?
C(18) C(19) 1.395(6) . . ?
C(18) H(12) 0.95 . . no
C(19) C(20) 1.389(6) . . ?
C(19) H(13) 0.95 . . no
C(20) C(21) 1.378(7) . . ?
C(21) C(22) 1.378(7) . . ?
C(21) H(14) 0.95 . . no
C(22) H(15) 0.95 . . no
C(23) H(16) 0.95 . . no
C(23) H(17) 0.95 . . no
C(23) H(18) 0.95 . . no
C(24) H(19) 0.95 . . no
C(24) H(20) 0.95 . . no
C(24) H(21) 0.95 . . no
